data_7120201
loop_
_publ_author_name
'Kontham, Ravindar'
'Kambale, Digambar Abasaheb'
'Thorat, Sagar Sudam'
'Pratapure, Madhukar Shivaji'
'Gonnade, Rajesh G.'

_publ_section_title
;
 Lewis acid catalyzed cascade annulation of alkynols with \a-ketoesters: A
 facile access to \g-spiroketal-\g-lactones
;
_journal_name_full 'Chem. Commun.'
_journal_paper_doi 10.1039/C7CC03668J
_journal_year 2017
_chemical_formula_moiety 'C12 H18 O5'
_chemical_formula_sum 'C12 H18 O5'
_chemical_formula_weight 242.26
_space_group_crystal_system triclinic
_space_group_IT_number 2
_space_group_name_Hall '-P 1'
_space_group_name_H-M_alt 'P -1'
_symmetry_space_group_name_Hall '-P 1'
_symmetry_space_group_name_H-M 'P -1'
_atom_sites_solution_hydrogens geom
_audit_creation_method SHELXL-2014/7
_audit_update_record
;
2016-10-17 deposited with the CCDC.
2017-05-30 downloaded from the CCDC.
;
_cell_angle_alpha 98.128(6)
_cell_angle_beta 97.616(5)
_cell_angle_gamma 96.180(10)
_cell_formula_units_Z 4
_cell_length_a 6.2841(15)
_cell_length_b 10.607(4)
_cell_length_c 18.103(4)
_cell_measurement_reflns_used 1003
_cell_measurement_temperature 100(2)
_cell_measurement_theta_max 27.39
_cell_measurement_theta_min 3.65
_cell_volume 1174.1(6)
_computing_cell_refinement 'Bruker SAINT'
_computing_data_collection 'Bruker APEX2'
_computing_data_reduction 'Bruker SAINT'
_computing_molecular_graphics 'Bruker SHELXTL'
_computing_publication_material 'Bruker SHELXTL'
_computing_structure_refinement 'SHELXL-2014/7 (Sheldrick, 2014)'
_computing_structure_solution 'SHELXS-97 (Sheldrick, 2008)'
_diffrn_ambient_temperature 100(2)
_diffrn_measured_fraction_theta_full 0.996
_diffrn_measured_fraction_theta_max 0.996
_diffrn_measurement_device_type 'Bruker APEX-II CCD'
_diffrn_measurement_method '\f and \w scans'
_diffrn_radiation_monochromator graphite
_diffrn_radiation_source 'fine focus sealed tube'
_diffrn_radiation_type MoK\a
_diffrn_radiation_wavelength 0.71073
_diffrn_reflns_av_R_equivalents 0.0643
_diffrn_reflns_av_unetI/netI 0.0652
_diffrn_reflns_Laue_measured_fraction_full 0.996
_diffrn_reflns_Laue_measured_fraction_max 0.996
_diffrn_reflns_limit_h_max 7
_diffrn_reflns_limit_h_min -7
_diffrn_reflns_limit_k_max 13
_diffrn_reflns_limit_k_min -12
_diffrn_reflns_limit_l_max 22
_diffrn_reflns_limit_l_min -22
_diffrn_reflns_number 16121
_diffrn_reflns_point_group_measured_fraction_full 0.996
_diffrn_reflns_point_group_measured_fraction_max 0.996
_diffrn_reflns_theta_full 25.242
_diffrn_reflns_theta_max 25.995
_diffrn_reflns_theta_min 1.956
_exptl_absorpt_coefficient_mu 0.106
_exptl_absorpt_correction_T_max 0.975
_exptl_absorpt_correction_T_min 0.957
_exptl_absorpt_correction_type multi-scan
_exptl_absorpt_process_details 'SADABS (Bruker, 2006)'
_exptl_crystal_colour colourless
_exptl_crystal_density_diffrn 1.370
_exptl_crystal_description block
_exptl_crystal_F_000 520
_exptl_crystal_recrystallization_method 'Re-crystallisation from solvent: dichloromethane-petroleum ether'
_exptl_crystal_size_max 0.420
_exptl_crystal_size_mid 0.300
_exptl_crystal_size_min 0.240
_refine_diff_density_max 0.404
_refine_diff_density_min -0.287
_refine_diff_density_rms 0.067
_refine_ls_extinction_method none
_refine_ls_goodness_of_fit_ref 1.148
_refine_ls_hydrogen_treatment constr
_refine_ls_matrix_type full
_refine_ls_number_parameters 313
_refine_ls_number_reflns 4599
_refine_ls_number_restraints 0
_refine_ls_restrained_S_all 1.148
_refine_ls_R_factor_all 0.1002
_refine_ls_R_factor_gt 0.0733
_refine_ls_shift/su_max 0.000
_refine_ls_shift/su_mean 0.000
_refine_ls_structure_factor_coef Fsqd
_refine_ls_weighting_details 'w=1/[\s^2^(Fo^2^)+(0.0373P)^2^+1.6401P] where P=(Fo^2^+2Fc^2^)/3'
_refine_ls_weighting_scheme calc
_refine_ls_wR_factor_gt 0.1320
_refine_ls_wR_factor_ref 0.1418
_reflns_Friedel_coverage 0.000
_reflns_number_gt 3524
_reflns_number_total 4599
_reflns_threshold_expression 'I > 2\s(I)'
_cod_data_source_file c7cc03668j2.cif
_cod_data_source_block DK103_020816_0m
_cod_original_cell_volume 1174.2(5)
_cod_database_code 7120201
_shelx_shelxl_version_number 2014/7
_shelx_space_group_comment
;
The symmetry employed for this shelxl refinement is uniquely defined
by the following loop, which should always be used as a source of
symmetry information in preference to the above space-group names.
They are only intended as comments.
;
_shelx_estimated_absorpt_t_min 0.957
_shelx_estimated_absorpt_t_max 0.975

loop_
_space_group_symop_operation_xyz
'x, y, z'
'-x, -y, -z'

loop_
_atom_site_label
_atom_site_type_symbol
_atom_site_fract_x
_atom_site_fract_y
_atom_site_fract_z
_atom_site_U_iso_or_equiv
_atom_site_adp_type
_atom_site_occupancy
_atom_site_site_symmetry_order
_atom_site_calc_flag
_atom_site_refinement_flags_posn
_atom_site_refinement_flags_adp
O1 O 0.5895(4) 0.4417(2) 0.41746(11) 0.0195(5) Uani 1 1 d . .
O2 O 0.8206(3) 0.4364(2) 0.32811(12) 0.0165(5) Uani 1 1 d . .
O3 O 0.9281(4) 0.5791(2) 0.25633(12) 0.0213(5) Uani 1 1 d . .
O4 O 0.4137(3) 0.2991(2) 0.22602(11) 0.0151(5) Uani 1 1 d . .
H4C H 0.3118 0.3072 0.1927 0.023 Uiso 1 1 calc R U
O5 O 0.4826(3) 0.5377(2) 0.18455(11) 0.0151(5) Uani 1 1 d . .
H5C H 0.5744 0.5079 0.1595 0.023 Uiso 1 1 calc R U
C1 C 0.6153(5) 0.3785(3) 0.34670(16) 0.0103(6) Uani 1 1 d . .
C2 C 0.6345(5) 0.2403(3) 0.35510(17) 0.0152(7) Uani 1 1 d . .
H2A H 0.7309 0.2034 0.3211 0.018 Uiso 1 1 calc R U
H2B H 0.4908 0.1876 0.3434 0.018 Uiso 1 1 calc R U
C3 C 0.7310(5) 0.2461(3) 0.43793(16) 0.0123(6) Uani 1 1 d . .
C4 C 0.6355(6) 0.3626(3) 0.47457(18) 0.0226(8) Uani 1 1 d . .
H4A H 0.5012 0.3341 0.4939 0.027 Uiso 1 1 calc R U
H4B H 0.7404 0.4117 0.5173 0.027 Uiso 1 1 calc R U
C5 C 0.9780(5) 0.2620(3) 0.45481(18) 0.0213(7) Uani 1 1 d . .
H5A H 1.0399 0.3514 0.4536 0.026 Uiso 1 1 calc R U
H5B H 1.0382 0.2033 0.4178 0.026 Uiso 1 1 calc R U
C6 C 1.0268(6) 0.2275(3) 0.53485(19) 0.0263(8) Uani 1 1 d . .
H6A H 1.1596 0.1850 0.5400 0.032 Uiso 1 1 calc R U
H6B H 1.0474 0.3057 0.5734 0.032 Uiso 1 1 calc R U
C7 C 0.8287(5) 0.1357(3) 0.54435(18) 0.0222(8) Uani 1 1 d . .
H7A H 0.8708 0.0506 0.5517 0.027 Uiso 1 1 calc R U
H7B H 0.7631 0.1708 0.5884 0.027 Uiso 1 1 calc R U
C8 C 0.6696(5) 0.1249(3) 0.47124(18) 0.0177(7) Uani 1 1 d . .
H8B H 0.6833 0.0470 0.4358 0.021 Uiso 1 1 calc R U
H8A H 0.5187 0.1205 0.4819 0.021 Uiso 1 1 calc R U
C9 C 0.4406(5) 0.4042(3) 0.28507(16) 0.0120(6) Uani 1 1 d . .
H9 H 0.3016 0.4160 0.3049 0.014 Uiso 1 1 calc R U
C10 C 0.5415(5) 0.5282(3) 0.26176(15) 0.0110(6) Uani 1 1 d . .
C11 C 0.7843(5) 0.5212(3) 0.27976(16) 0.0135(7) Uani 1 1 d . .
C12 C 0.4824(5) 0.6477(3) 0.30907(17) 0.0162(7) Uani 1 1 d . .
H12B H 0.5645 0.7248 0.2978 0.024 Uiso 1 1 calc R U
H12C H 0.5179 0.6424 0.3628 0.024 Uiso 1 1 calc R U
H12A H 0.3271 0.6522 0.2968 0.024 Uiso 1 1 calc R U
O1' O 0.3044(3) 0.89809(18) 0.07919(11) 0.0105(4) Uani 1 1 d . .
O2' O 0.0009(3) 0.78133(19) 0.00089(11) 0.0119(5) Uani 1 1 d . .
O3' O -0.0429(3) 0.6934(2) -0.12086(11) 0.0164(5) Uani 1 1 d . .
O4' O 0.1617(3) 0.55842(19) 0.06979(11) 0.0116(5) Uani 1 1 d . .
H4'C H 0.2257 0.5395 0.1097 0.017 Uiso 1 1 calc R U
O5' O 0.2706(3) 0.5299(2) -0.07219(11) 0.0143(5) Uani 1 1 d . .
H5'C H 0.1510 0.4863 -0.0720 0.021 Uiso 1 1 calc R U
C1' C 0.1619(5) 0.7859(3) 0.06966(16) 0.0108(6) Uani 1 1 d . .
C2' C 0.0430(5) 0.7952(3) 0.13753(17) 0.0172(7) Uani 1 1 d . .
H2'B H 0.1182 0.7560 0.1784 0.021 Uiso 1 1 calc R U
H2'A H -0.1073 0.7515 0.1236 0.021 Uiso 1 1 calc R U
C3' C 0.0451(5) 0.9410(3) 0.16249(16) 0.0110(6) Uani 1 1 d . .
C4' C 0.2017(5) 1.0016(3) 0.11508(17) 0.0145(7) Uani 1 1 d . .
H4'B H 0.1218 1.0435 0.0765 0.017 Uiso 1 1 calc R U
H4'A H 0.3118 1.0669 0.1477 0.017 Uiso 1 1 calc R U
C5' C -0.1817(5) 0.9817(3) 0.15109(18) 0.0168(7) Uani 1 1 d . .
H5'A H -0.2638 0.9393 0.1018 0.020 Uiso 1 1 calc R U
H5'B H -0.1739 1.0759 0.1535 0.020 Uiso 1 1 calc R U
C6' C -0.2877(5) 0.9378(3) 0.21627(17) 0.0166(7) Uani 1 1 d . .
H6'A H -0.3737 0.8521 0.2001 0.020 Uiso 1 1 calc R U
H6'B H -0.3841 0.9995 0.2343 0.020 Uiso 1 1 calc R U
C7' C -0.0970(5) 0.9324(3) 0.27921(16) 0.0146(7) Uani 1 1 d . .
H7'A H -0.1105 0.9892 0.3262 0.017 Uiso 1 1 calc R U
H7'B H -0.0938 0.8436 0.2901 0.017 Uiso 1 1 calc R U
C8' C 0.1078(5) 0.9783(3) 0.24817(16) 0.0159(7) Uani 1 1 d . .
H8'A H 0.2311 0.9349 0.2670 0.019 Uiso 1 1 calc R U
H8'B H 0.1471 1.0724 0.2625 0.019 Uiso 1 1 calc R U
C9' C 0.2787(5) 0.6691(3) 0.05131(16) 0.0108(6) Uani 1 1 d . .
H9' H 0.4314 0.6838 0.0778 0.013 Uiso 1 1 calc R U
C10' C 0.2703(4) 0.6557(3) -0.03472(16) 0.0097(6) Uani 1 1 d . .
C11' C 0.0601(5) 0.7091(3) -0.05885(16) 0.0109(6) Uani 1 1 d . .
C12' C 0.4583(5) 0.7402(3) -0.05568(17) 0.0157(7) Uani 1 1 d . .
H12D H 0.5937 0.7051 -0.0422 0.024 Uiso 1 1 calc R U
H12F H 0.4675 0.8276 -0.0282 0.024 Uiso 1 1 calc R U
H12E H 0.4343 0.7420 -0.1101 0.024 Uiso 1 1 calc R U

loop_
_atom_site_aniso_label
_atom_site_aniso_U_11
_atom_site_aniso_U_22
_atom_site_aniso_U_33
_atom_site_aniso_U_23
_atom_site_aniso_U_13
_atom_site_aniso_U_12
O1 0.0325(14) 0.0177(12) 0.0090(11) 0.0019(9) 0.0015(10) 0.0081(10)
O2 0.0103(11) 0.0216(12) 0.0167(11) 0.0069(9) -0.0025(9) -0.0011(9)
O3 0.0148(12) 0.0258(13) 0.0239(13) 0.0106(10) 0.0043(10) -0.0051(10)
O4 0.0159(12) 0.0147(11) 0.0119(11) 0.0007(9) -0.0047(9) -0.0008(9)
O5 0.0131(11) 0.0210(12) 0.0128(11) 0.0059(9) 0.0015(9) 0.0046(9)
C1 0.0103(15) 0.0122(15) 0.0075(14) 0.0010(12) 0.0006(12) -0.0007(12)
C2 0.0188(17) 0.0108(15) 0.0145(16) 0.0022(13) -0.0012(13) 0.0001(13)
C3 0.0165(16) 0.0137(16) 0.0068(14) 0.0044(12) -0.0007(12) 0.0018(13)
C4 0.036(2) 0.0203(18) 0.0111(16) 0.0047(14) -0.0023(14) 0.0073(15)
C5 0.0186(18) 0.0198(18) 0.0236(18) 0.0033(14) -0.0001(14) -0.0027(14)
C6 0.029(2) 0.0239(19) 0.0217(19) 0.0027(15) -0.0097(15) 0.0021(16)
C7 0.0248(19) 0.0255(19) 0.0166(17) 0.0085(15) -0.0022(14) 0.0046(15)
C8 0.0189(17) 0.0170(17) 0.0179(16) 0.0087(14) 0.0005(13) 0.0006(13)
C9 0.0127(15) 0.0115(15) 0.0108(15) 0.0023(12) -0.0011(12) -0.0006(12)
C10 0.0114(15) 0.0167(16) 0.0047(14) 0.0039(12) -0.0004(11) -0.0004(12)
C11 0.0126(16) 0.0164(16) 0.0110(15) 0.0040(13) -0.0017(12) 0.0020(13)
C12 0.0158(16) 0.0167(17) 0.0160(16) 0.0043(13) 0.0019(13) -0.0001(13)
O1' 0.0098(10) 0.0095(10) 0.0114(10) 0.0019(8) 0.0010(8) -0.0024(8)
O2' 0.0078(10) 0.0134(11) 0.0138(11) 0.0023(9) -0.0013(8) 0.0019(8)
O3' 0.0182(12) 0.0173(12) 0.0115(11) 0.0049(9) -0.0048(9) -0.0026(9)
O4' 0.0124(11) 0.0119(11) 0.0099(10) 0.0052(9) -0.0018(8) -0.0019(9)
O5' 0.0118(11) 0.0142(11) 0.0152(11) -0.0027(9) 0.0037(9) -0.0014(9)
C1' 0.0077(15) 0.0130(15) 0.0103(15) 0.0016(12) 0.0009(12) -0.0033(12)
C2' 0.0244(18) 0.0115(16) 0.0175(16) 0.0026(13) 0.0126(14) -0.0014(14)
C3' 0.0137(16) 0.0102(15) 0.0085(14) 0.0025(12) -0.0006(12) 0.0005(12)
C4' 0.0200(17) 0.0087(15) 0.0150(16) 0.0011(12) 0.0035(13) 0.0029(13)
C5' 0.0135(16) 0.0168(17) 0.0197(17) 0.0059(13) -0.0016(13) 0.0015(13)
C6' 0.0130(16) 0.0168(16) 0.0200(17) 0.0024(13) 0.0032(13) 0.0018(13)
C7' 0.0153(16) 0.0183(17) 0.0099(15) 0.0003(13) 0.0028(12) 0.0025(13)
C8' 0.0133(16) 0.0189(17) 0.0133(16) 0.0009(13) -0.0012(13) -0.0017(13)
C9' 0.0055(14) 0.0114(15) 0.0145(15) 0.0046(12) -0.0004(12) -0.0041(12)
C10' 0.0061(14) 0.0127(15) 0.0091(14) -0.0013(12) 0.0016(11) -0.0006(12)
C11' 0.0103(15) 0.0110(15) 0.0114(15) 0.0045(12) 0.0018(12) -0.0031(12)
C12' 0.0138(16) 0.0202(17) 0.0120(15) -0.0004(13) 0.0061(12) -0.0043(13)

loop_
_atom_type_symbol
_atom_type_description
_atom_type_scat_dispersion_real
_atom_type_scat_dispersion_imag
_atom_type_scat_source
C C 0.0033 0.0016 'International Tables Vol C Tables 4.2.6.8 and 6.1.1.4'
H H 0.0000 0.0000 'International Tables Vol C Tables 4.2.6.8 and 6.1.1.4'
O O 0.0106 0.0060 'International Tables Vol C Tables 4.2.6.8 and 6.1.1.4'

loop_
_geom_angle_atom_site_label_1
_geom_angle_atom_site_label_2
_geom_angle_atom_site_label_3
_geom_angle
C1 O1 C4 110.6(2)
C11 O2 C1 110.6(2)
C9 O4 H4C 109.5
C10 O5 H5C 109.5
O1 C1 O2 107.5(2)
O1 C1 C2 106.7(2)
O2 C1 C2 108.5(2)
O1 C1 C9 111.0(2)
O2 C1 C9 105.1(2)
C2 C1 C9 117.7(2)
C1 C2 C3 104.5(2)
C1 C2 H2A 110.9
C3 C2 H2A 110.9
C1 C2 H2B 110.9
C3 C2 H2B 110.9
H2A C2 H2B 108.9
C5 C3 C8 101.8(2)
C5 C3 C2 115.8(3)
C8 C3 C2 114.6(2)
C5 C3 C4 112.5(3)
C8 C3 C4 112.3(3)
C2 C3 C4 100.5(2)
O1 C4 C3 107.4(2)
O1 C4 H4A 110.2
C3 C4 H4A 110.2
O1 C4 H4B 110.2
C3 C4 H4B 110.2
H4A C4 H4B 108.5
C3 C5 C6 104.3(3)
C3 C5 H5A 110.9
C6 C5 H5A 110.9
C3 C5 H5B 110.9
C6 C5 H5B 110.9
H5A C5 H5B 108.9
C7 C6 C5 105.8(3)
C7 C6 H6A 110.6
C5 C6 H6A 110.6
C7 C6 H6B 110.6
C5 C6 H6B 110.6
H6A C6 H6B 108.7
C8 C7 C6 105.6(3)
C8 C7 H7A 110.6
C6 C7 H7A 110.6
C8 C7 H7B 110.6
C6 C7 H7B 110.6
H7A C7 H7B 108.8
C3 C8 C7 105.5(3)
C3 C8 H8B 110.6
C7 C8 H8B 110.6
C3 C8 H8A 110.6
C7 C8 H8A 110.6
H8B C8 H8A 108.8
O4 C9 C1 107.0(2)
O4 C9 C10 112.0(2)
C1 C9 C10 102.9(2)
O4 C9 H9 111.5
C1 C9 H9 111.5
C10 C9 H9 111.5
O5 C10 C11 110.7(2)
O5 C10 C12 107.8(2)
C11 C10 C12 109.9(2)
O5 C10 C9 114.3(2)
C11 C10 C9 102.7(2)
C12 C10 C9 111.4(2)
O3 C11 O2 122.3(3)
O3 C11 C10 127.6(3)
O2 C11 C10 110.1(2)
C10 C12 H12B 109.5
C10 C12 H12C 109.5
H12B C12 H12C 109.5
C10 C12 H12A 109.5
H12B C12 H12A 109.5
H12C C12 H12A 109.5
C1' O1' C4' 107.9(2)
C11' O2' C1' 110.4(2)
C9' O4' H4'C 109.5
C10' O5' H5'C 109.5
O1' C1' O2' 108.8(2)
O1' C1' C2' 106.3(2)
O2' C1' C2' 108.2(2)
O1' C1' C9' 110.5(2)
O2' C1' C9' 103.9(2)
C2' C1' C9' 118.9(3)
C1' C2' C3' 104.5(2)
C1' C2' H2'B 110.8
C3' C2' H2'B 110.8
C1' C2' H2'A 110.8
C3' C2' H2'A 110.8
H2'B C2' H2'A 108.9
C5' C3' C8' 101.0(2)
C5' C3' C4' 114.1(2)
C8' C3' C4' 115.4(2)
C5' C3' C2' 112.2(3)
C8' C3' C2' 111.3(2)
C4' C3' C2' 103.2(2)
O1' C4' C3' 106.7(2)
O1' C4' H4'B 110.4
C3' C4' H4'B 110.4
O1' C4' H4'A 110.4
C3' C4' H4'A 110.4
H4'B C4' H4'A 108.6
C3' C5' C6' 104.4(2)
C3' C5' H5'A 110.9
C6' C5' H5'A 110.9
C3' C5' H5'B 110.9
C6' C5' H5'B 110.9
H5'A C5' H5'B 108.9
C5' C6' C7' 105.3(2)
C5' C6' H6'A 110.7
C7' C6' H6'A 110.7
C5' C6' H6'B 110.7
C7' C6' H6'B 110.7
H6'A C6' H6'B 108.8
C8' C7' C6' 105.4(2)
C8' C7' H7'A 110.7
C6' C7' H7'A 110.7
C8' C7' H7'B 110.7
C6' C7' H7'B 110.7
H7'A C7' H7'B 108.8
C7' C8' C3' 103.8(2)
C7' C8' H8'A 111.0
C3' C8' H8'A 111.0
C7' C8' H8'B 111.0
C3' C8' H8'B 111.0
H8'A C8' H8'B 109.0
O4' C9' C1' 109.9(2)
O4' C9' C10' 109.6(2)
C1' C9' C10' 103.0(2)
O4' C9' H9' 111.3
C1' C9' H9' 111.3
C10' C9' H9' 111.3
O5' C10' C12' 107.5(2)
O5' C10' C11' 111.8(2)
C12' C10' C11' 108.6(2)
O5' C10' C9' 115.3(2)
C12' C10' C9' 111.4(2)
C11' C10' C9' 102.1(2)
O3' C11' O2' 122.4(3)
O3' C11' C10' 127.4(3)
O2' C11' C10' 110.2(2)
C10' C12' H12D 109.5
C10' C12' H12F 109.5
H12D C12' H12F 109.5
C10' C12' H12E 109.5
H12D C12' H12E 109.5
H12F C12' H12E 109.5

loop_
_geom_bond_atom_site_label_1
_geom_bond_atom_site_label_2
_geom_bond_distance
O1 C1 1.397(3)
O1 C4 1.440(4)
O2 C11 1.357(4)
O2 C1 1.469(3)
O3 C11 1.196(4)
O4 C9 1.410(3)
O4 H4C 0.8400
O5 C10 1.418(3)
O5 H5C 0.8400
C1 C2 1.511(4)
C1 C9 1.533(4)
C2 C3 1.531(4)
C2 H2A 0.9900
C2 H2B 0.9900
C3 C5 1.528(4)
C3 C8 1.529(4)
C3 C4 1.537(4)
C4 H4A 0.9900
C4 H4B 0.9900
C5 C6 1.544(5)
C5 H5A 0.9900
C5 H5B 0.9900
C6 C7 1.540(5)
C6 H6A 0.9900
C6 H6B 0.9900
C7 C8 1.532(4)
C7 H7A 0.9900
C7 H7B 0.9900
C8 H8B 0.9900
C8 H8A 0.9900
C9 C10 1.536(4)
C9 H9 1.0000
C10 C11 1.529(4)
C10 C12 1.535(4)
C12 H12B 0.9800
C12 H12C 0.9800
C12 H12A 0.9800
O1' C1' 1.385(3)
O1' C4' 1.451(3)
O2' C11' 1.352(3)
O2' C1' 1.488(3)
O3' C11' 1.199(3)
O4' C9' 1.422(3)
O4' H4'C 0.8400
O5' C10' 1.409(3)
O5' H5'C 0.8400
C1' C2' 1.518(4)
C1' C9' 1.526(4)
C2' C3' 1.546(4)
C2' H2'B 0.9900
C2' H2'A 0.9900
C3' C5' 1.530(4)
C3' C8' 1.532(4)
C3' C4' 1.537(4)
C4' H4'B 0.9900
C4' H4'A 0.9900
C5' C6' 1.533(4)
C5' H5'A 0.9900
C5' H5'B 0.9900
C6' C7' 1.552(4)
C6' H6'A 0.9900
C6' H6'B 0.9900
C7' C8' 1.531(4)
C7' H7'A 0.9900
C7' H7'B 0.9900
C8' H8'A 0.9900
C8' H8'B 0.9900
C9' C10' 1.537(4)
C9' H9' 1.0000
C10' C12' 1.526(4)
C10' C11' 1.528(4)
C12' H12D 0.9800
C12' H12F 0.9800
C12' H12E 0.9800

loop_
_geom_torsion_atom_site_label_1
_geom_torsion_atom_site_label_2
_geom_torsion_atom_site_label_3
_geom_torsion_atom_site_label_4
_geom_torsion
C4 O1 C1 O2 -104.2(3)
C4 O1 C1 C2 12.0(3)
C4 O1 C1 C9 141.4(3)
C11 O2 C1 O1 -100.5(3)
C11 O2 C1 C2 144.4(2)
C11 O2 C1 C9 17.8(3)
O1 C1 C2 C3 -28.0(3)
O2 C1 C2 C3 87.5(3)
C9 C1 C2 C3 -153.4(3)
C1 C2 C3 C5 -90.0(3)
C1 C2 C3 C8 152.0(3)
C1 C2 C3 C4 31.3(3)
C1 O1 C4 C3 8.8(3)
C5 C3 C4 O1 98.7(3)
C8 C3 C4 O1 -147.2(3)
C2 C3 C4 O1 -25.0(3)
C8 C3 C5 C6 -40.0(3)
C2 C3 C5 C6 -164.9(3)
C4 C3 C5 C6 80.4(3)
C3 C5 C6 C7 26.4(3)
C5 C6 C7 C8 -2.3(4)
C5 C3 C8 C7 39.0(3)
C2 C3 C8 C7 164.6(3)
C4 C3 C8 C7 -81.5(3)
C6 C7 C8 C3 -22.8(3)
O1 C1 C9 O4 -154.0(2)
O2 C1 C9 O4 90.1(3)
C2 C1 C9 O4 -30.7(3)
O1 C1 C9 C10 87.9(3)
O2 C1 C9 C10 -28.0(3)
C2 C1 C9 C10 -148.8(3)
O4 C9 C10 O5 32.8(3)
C1 C9 C10 O5 147.4(2)
O4 C9 C10 C11 -87.1(3)
C1 C9 C10 C11 27.5(3)
O4 C9 C10 C12 155.3(2)
C1 C9 C10 C12 -90.1(3)
C1 O2 C11 O3 -179.3(3)
C1 O2 C11 C10 0.5(3)
O5 C10 C11 O3 39.0(4)
C12 C10 C11 O3 -79.9(4)
C9 C10 C11 O3 161.5(3)
O5 C10 C11 O2 -140.7(2)
C12 C10 C11 O2 100.3(3)
C9 C10 C11 O2 -18.3(3)
C4' O1' C1' O2' 81.2(3)
C4' O1' C1' C2' -35.1(3)
C4' O1' C1' C9' -165.5(2)
C11' O2' C1' O1' 97.2(3)
C11' O2' C1' C2' -147.7(2)
C11' O2' C1' C9' -20.5(3)
O1' C1' C2' C3' 27.6(3)
O2' C1' C2' C3' -89.0(3)
C9' C1' C2' C3' 153.0(3)
C1' C2' C3' C5' 113.3(3)
C1' C2' C3' C8' -134.3(3)
C1' C2' C3' C4' -10.0(3)
C1' O1' C4' C3' 28.4(3)
C5' C3' C4' O1' -131.8(3)
C8' C3' C4' O1' 111.9(3)
C2' C3' C4' O1' -9.8(3)
C8' C3' C5' C6' -42.2(3)
C4' C3' C5' C6' -166.6(2)
C2' C3' C5' C6' 76.4(3)
C3' C5' C6' C7' 25.0(3)
C5' C6' C7' C8' 2.1(3)
C6' C7' C8' C3' -28.3(3)
C5' C3' C8' C7' 43.4(3)
C4' C3' C8' C7' 166.9(2)
C2' C3' C8' C7' -75.9(3)
O1' C1' C9' O4' 157.8(2)
O2' C1' C9' O4' -85.7(3)
C2' C1' C9' O4' 34.5(3)
O1' C1' C9' C10' -85.4(3)
O2' C1' C9' C10' 31.1(3)
C2' C1' C9' C10' 151.3(3)
O4' C9' C10' O5' -34.5(3)
C1' C9' C10' O5' -151.4(2)
O4' C9' C10' C12' -157.3(2)
C1' C9' C10' C12' 85.7(3)
O4' C9' C10' C11' 86.9(3)
C1' C9' C10' C11' -30.0(3)
C1' O2' C11' O3' -178.6(3)
C1' O2' C11' C10' 0.8(3)
O5' C10' C11' O3' -37.9(4)
C12' C10' C11' O3' 80.5(4)
C9' C10' C11' O3' -161.8(3)
O5' C10' C11' O2' 142.8(2)
C12' C10' C11' O2' -98.8(3)
C9' C10' C11' O2' 19.0(3)
